data_2210389
loop_
_publ_author_name
'Fischer, Andreas'

_publ_section_title
;
 2-Bromofumaric acid
;
_journal_coeditor_code SJ2110
_journal_issue 9
_journal_name_full 'Acta Crystallographica Section E'
_journal_page_first o4190
_journal_page_last o4191
_journal_paper_doi 10.1107/S160053680603368X
_journal_volume 62
_journal_year 2006
_chemical_formula_iupac 'C4 H3 Br O4'
_chemical_formula_moiety 'C4 H3 Br O4'
_chemical_formula_sum 'C4 H3 Br O4'
_chemical_formula_weight 194.973
_chemical_name_systematic
;
2-Bromofumaric acid
;
_space_group_IT_number 2
_symmetry_cell_setting triclinic
_symmetry_space_group_name_Hall '-P 1'
_symmetry_space_group_name_H-M 'P -1'
_atom_sites_solution_primary direct
_atom_sites_solution_secondary difmap
_cell_angle_alpha 69.572(4)
_cell_angle_beta 70.383(3)
_cell_angle_gamma 79.963(4)
_cell_formula_units_Z 4
_cell_length_a 7.8290(4)
_cell_length_b 8.3791(4)
_cell_length_c 10.2443(3)
_cell_measurement_reflns_used 60
_cell_measurement_temperature 299
_cell_measurement_theta_max 22.0
_cell_measurement_theta_min 4.3
_cell_volume 591.97(5)
_computing_cell_refinement 'DIRAX/LSQ (Duisenberg, 1992)'
_computing_data_collection 'COLLECT (Nonius, 1999)'
_computing_data_reduction 'EvalCCD (Duisenberg <i>et al.</i>,  2003)'
_computing_molecular_graphics 'DIAMOND (Brandenburg, 2006)'
_computing_publication_material 'MAXUS (Mackay <i>et al.</i>,  1999)'
_computing_structure_refinement 'SHELXL97 (Sheldrick, 1997)'
_computing_structure_solution 'SHELXS97 (Sheldrick, 1997)'
_diffrn_measured_fraction_theta_full 0.990
_diffrn_measured_fraction_theta_max 0.990
_diffrn_measurement_device 'Bruker Nonius KappaCCD area-detector'
_diffrn_measurement_method '\f and \w'
_diffrn_radiation_source 'fine-focus sealed tube'
_diffrn_radiation_type MoK\a
_diffrn_reflns_av_R_equivalents 0.052
_diffrn_reflns_av_sigmaI/netI 0.044
_diffrn_reflns_limit_h_max 10
_diffrn_reflns_limit_h_min -10
_diffrn_reflns_limit_k_max 10
_diffrn_reflns_limit_k_min -10
_diffrn_reflns_limit_l_max 12
_diffrn_reflns_limit_l_min -13
_diffrn_reflns_number 11936
_diffrn_reflns_theta_full 27.5
_diffrn_reflns_theta_max 27.5
_diffrn_reflns_theta_min 4.5
_diffrn_standards_number 0
_exptl_absorpt_coefficient_mu 6.877
_exptl_absorpt_correction_T_max 0.661
_exptl_absorpt_correction_T_min 0.581
_exptl_absorpt_correction_type numerical
_exptl_absorpt_process_details '(Herrendorf & B\"arnighausen, 1997)'
_exptl_crystal_colour Colourless
_exptl_crystal_density_diffrn 2.188
_exptl_crystal_density_method 'not measured'
_exptl_crystal_description Fragment
_exptl_crystal_F_000 376
_exptl_crystal_size_max 0.30
_exptl_crystal_size_mid 0.30
_exptl_crystal_size_min 0.30
_refine_diff_density_max 0.334
_refine_diff_density_min -0.443
_refine_ls_extinction_method none
_refine_ls_goodness_of_fit_ref 1.054
_refine_ls_hydrogen_treatment constr
_refine_ls_matrix_type full
_refine_ls_number_parameters 167
_refine_ls_number_reflns 2701
_refine_ls_number_restraints 0
_refine_ls_restrained_S_all 1.054
_refine_ls_R_factor_all 0.0749
_refine_ls_R_factor_gt 0.0371
_refine_ls_shift/su_max 0.000
_refine_ls_shift/su_mean 0.000
_refine_ls_structure_factor_coef Fsqd
_refine_ls_weighting_details 'calc w = 1/[\s^2^(Fo^2^)+(0.0231P)^2^+0.495P] where P=(Fo^2^+2Fc^2^)/3'
_refine_ls_weighting_scheme calc
_refine_ls_wR_factor_gt 0.0633
_refine_ls_wR_factor_ref 0.0722
_reflns_number_gt 1821
_reflns_number_total 2701
_reflns_threshold_expression I>2\s(I)
_cod_data_source_file sj2110.cif
_cod_data_source_block I
_cod_database_code 2210389

loop_
_symmetry_equiv_pos_as_xyz
+x,+y,+z
-x,-y,-z

loop_
_atom_site_type_symbol
_atom_site_label
_atom_site_fract_x
_atom_site_fract_y
_atom_site_fract_z
_atom_site_U_iso_or_equiv
_atom_site_adp_type
_atom_site_calc_flag
_atom_site_refinement_flags
_atom_site_occupancy
Br Br2 0.65543(6) 0.05029(6) 0.59519(4) 0.06076(16) Uani d . 1
Br Br1 0.56894(5) 0.50250(5) 0.68940(4) 0.05132(14) Uani d . 1
O O8 0.7533(4) 0.1438(3) 0.2636(3) 0.0534(7) Uani d . 1
C C2 0.4980(4) 0.3307(4) 0.8676(3) 0.0342(8) Uani d . 1
C C4 0.2319(5) 0.2437(5) 0.8299(4) 0.0372(8) Uani d . 1
O O7 0.9082(4) 0.3746(4) 0.1279(3) 0.0559(7) Uani d . 1
C C8 0.8514(5) 0.2514(5) 0.2480(4) 0.0402(8) Uani d . 1
C C3 0.3572(4) 0.2377(4) 0.9116(4) 0.0358(8) Uani d . 1
O O6 0.8979(3) 0.1258(3) 0.7387(2) 0.0482(7) Uani d . 1
O O4 0.1034(4) 0.1408(4) 0.9054(3) 0.0553(7) Uani d . 1
O O1 0.7273(4) 0.4053(3) 0.9363(3) 0.0523(7) Uani d . 1
C C5 0.9442(5) 0.2002(5) 0.6086(4) 0.0369(8) Uani d . 1
C C6 0.8569(5) 0.1816(4) 0.5055(4) 0.0369(8) Uani d . 1
O O2 0.5820(4) 0.1726(4) 1.0752(3) 0.0620(8) Uani d . 1
C C7 0.9219(5) 0.2552(5) 0.3632(4) 0.0393(8) Uani d . 1
O O5 1.0728(4) 0.3031(4) 0.5434(3) 0.0639(8) Uani d . 1
C C1 0.6154(5) 0.3058(5) 0.9637(4) 0.0376(8) Uani d . 1
O O3 0.2492(4) 0.3336(4) 0.7044(3) 0.0615(8) Uani d . 1
H H7O 0.8624 0.3720 0.0675 0.084 Uiso calc R 1
H H3 0.3296 0.1537 1.0068 0.043 Uiso d R 1
H H4 0.0409 0.1432 0.8545 0.083 Uiso calc R 1
H H2 0.6474 0.1655 1.1253 0.093 Uiso calc R 1
H H7 1.0273 0.3166 0.3377 0.047 Uiso d R 1
H H5 1.1256 0.3006 0.6011 0.096 Uiso calc R 1

loop_
_atom_site_aniso_label
_atom_site_aniso_U_11
_atom_site_aniso_U_22
_atom_site_aniso_U_33
_atom_site_aniso_U_12
_atom_site_aniso_U_13
_atom_site_aniso_U_23
Br2 0.0524(3) 0.0857(4) 0.0506(2) -0.0289(2) -0.01035(19) -0.0224(2)
Br1 0.0495(2) 0.0573(3) 0.0433(2) -0.01669(19) -0.01746(18) -0.00144(18)
O8 0.0680(18) 0.0545(17) 0.0518(15) -0.0154(15) -0.0354(14) -0.0115(13)
C2 0.0372(19) 0.040(2) 0.0298(16) -0.0034(16) -0.0118(15) -0.0135(15)
C4 0.0379(19) 0.043(2) 0.0383(19) -0.0073(17) -0.0154(16) -0.0160(17)
O7 0.0632(18) 0.076(2) 0.0339(13) -0.0234(15) -0.0233(13) -0.0058(14)
C8 0.038(2) 0.050(2) 0.039(2) -0.0019(18) -0.0176(16) -0.0172(18)
C3 0.0385(19) 0.039(2) 0.0351(17) -0.0064(16) -0.0147(15) -0.0124(15)
O6 0.0477(15) 0.0671(18) 0.0335(13) -0.0155(13) -0.0165(11) -0.0104(12)
O4 0.0502(16) 0.0739(19) 0.0502(15) -0.0276(15) -0.0230(13) -0.0106(14)
O1 0.0561(16) 0.0621(18) 0.0481(14) -0.0235(14) -0.0271(13) -0.0080(13)
C5 0.0360(19) 0.044(2) 0.0365(18) -0.0016(17) -0.0176(16) -0.0139(16)
C6 0.0355(19) 0.040(2) 0.0421(19) -0.0028(16) -0.0172(16) -0.0158(16)
O2 0.084(2) 0.0598(19) 0.0561(17) -0.0280(16) -0.0477(16) 0.0023(14)
C7 0.040(2) 0.049(2) 0.0375(19) -0.0053(17) -0.0203(16) -0.0136(17)
O5 0.074(2) 0.087(2) 0.0383(14) -0.0440(18) -0.0270(14) -0.0014(14)
C1 0.040(2) 0.043(2) 0.0349(18) -0.0065(17) -0.0130(15) -0.0149(16)
O3 0.0688(19) 0.077(2) 0.0478(16) -0.0343(16) -0.0315(14) -0.0025(15)

loop_
_atom_type_symbol
_atom_type_description
_atom_type_scat_dispersion_real
_atom_type_scat_dispersion_imag
_atom_type_scat_source
C C 0.0033 0.0016 'International Tables Vol C Tables 4.2.6.8 and 6.1.1.4'
H H 0.0000 0.0000 'International Tables Vol C Tables 4.2.6.8 and 6.1.1.4'
Br Br -0.2901 2.4595 'International Tables Vol C Tables 4.2.6.8 and 6.1.1.4'
O O 0.0106 0.0060 'International Tables Vol C Tables 4.2.6.8 and 6.1.1.4'

loop_
_diffrn_radiation_wavelength
0.71073

loop_
_geom_angle_atom_site_label_1
_geom_angle_atom_site_label_2
_geom_angle_atom_site_label_3
_geom_angle
C3 C2 C1 120.9(3)
C3 C2 Br1 125.3(2)
C1 C2 Br1 113.8(2)
O3 C4 O4 123.7(3)
O3 C4 C3 123.8(3)
O4 C4 C3 112.5(3)
O8 C8 O7 124.3(3)
O8 C8 C7 123.9(3)
O7 C8 C7 111.9(3)
C2 C3 C4 127.5(3)
O6 C5 O5 124.3(3)
O6 C5 C6 123.3(3)
O5 C5 C6 112.4(3)
C7 C6 C5 120.8(3)
C7 C6 Br2 124.7(3)
C5 C6 Br2 114.5(2)
C6 C7 C8 127.6(3)
O1 C1 O2 124.9(3)
O1 C1 C2 122.1(3)
O2 C1 C2 112.9(3)
C8 O7 H7O 109.5
C2 C3 H3 119.2
C4 C3 H3 113.2
C4 O4 H4 109.5
C1 O2 H2 109.5
C6 C7 H7 112.5
C8 C7 H7 119.9
C5 O5 H5 109.5

loop_
_geom_bond_atom_site_label_1
_geom_bond_atom_site_label_2
_geom_bond_distance
Br2 C6 1.860(3)
Br1 C2 1.861(3)
O8 C8 1.217(4)
C2 C3 1.320(4)
C2 C1 1.500(4)
C4 O3 1.216(4)
C4 O4 1.290(4)
C4 C3 1.472(4)
O7 C8 1.295(4)
C8 C7 1.472(4)
O6 C5 1.212(4)
O1 C1 1.210(4)
C5 O5 1.284(4)
C5 C6 1.497(4)
C6 C7 1.321(5)
O2 C1 1.274(4)
O7 H7O 0.8200
C3 H3 0.9600
O4 H4 0.8200
O2 H2 0.8200
C7 H7 0.9601
O5 H5 0.8200

loop_
_geom_hbond_atom_site_label_D
_geom_hbond_atom_site_label_H
_geom_hbond_atom_site_label_A
_geom_hbond_site_symmetry_A
_geom_hbond_distance_DH
_geom_hbond_distance_HA
_geom_hbond_distance_DA
_geom_hbond_angle_DHA
O7 H7O O1 1_554 0.82 1.89 2.702(3) 168.3
O4 H4 O6 1_455 0.82 1.93 2.752(3) 174.6
O2 H2 O8 1_556 0.82 1.81 2.621(3) 169.4
O5 H5 O3 1_655 0.82 1.76 2.574(3) 169.5

loop_
_cod_related_entry_id
_cod_related_entry_database
_cod_related_entry_code
1 ChemSpider 556534
